data_7035384
loop_
_publ_author_name
'Gong, Dawei'
'Hu, Bowen'
'Shi, Jing'
'Chen, Dafa'

_publ_section_title
;
 Intramolecular cyclization of a diruthenium complex: insight into the
 mechanism of heteroatom-directed intramolecular C-H/olefin coupling
 reactions.
;
_journal_issue 28
_journal_name_full 'Dalton transactions (Cambridge, England : 2003)'
_journal_page_first 12507
_journal_page_last 12510
_journal_paper_doi 10.1039/c5dt02071a
_journal_volume 44
_journal_year 2015
_chemical_formula_sum 'C24 H17 N O4 Ru2'
_chemical_formula_weight 585.53
_chemical_name_systematic {(C5H4N)(?2-\h3,\h5-C9H5CCH2CH2CH2CCH2)}Ru2(CO)4
_space_group_IT_number 14
_symmetry_cell_setting monoclinic
_symmetry_space_group_name_Hall '-P 2ybc'
_symmetry_space_group_name_H-M 'P 1 21/c 1'
_atom_sites_solution_hydrogens geom
_atom_sites_solution_primary direct
_atom_sites_solution_secondary difmap
_audit_creation_method SHELXL-97
_audit_update_record
;
2015-04-07 deposited with the CCDC.
2015-06-08 downloaded from the CCDC.
;
_cell_angle_alpha 90.00
_cell_angle_beta 120.579(11)
_cell_angle_gamma 90.00
_cell_formula_units_Z 8
_cell_length_a 16.155(5)
_cell_length_b 9.626(3)
_cell_length_c 31.755(7)
_cell_measurement_temperature 296(2)
_cell_volume 4251(2)
_computing_structure_refinement 'SHELXL-97 (Sheldrick, 1997)'
_computing_structure_solution 'SHELXS-97 (Sheldrick, 1990)'
_diffrn_ambient_temperature 296(2)
_diffrn_measured_fraction_theta_full 0.982
_diffrn_measured_fraction_theta_max 0.982
_diffrn_radiation_monochromator graphite
_diffrn_radiation_source 'fine-focus sealed tube'
_diffrn_radiation_type MoK\a
_diffrn_radiation_wavelength 0.71073
_diffrn_reflns_av_R_equivalents 0.0312
_diffrn_reflns_av_sigmaI/netI 0.0480
_diffrn_reflns_limit_h_max 13
_diffrn_reflns_limit_h_min -19
_diffrn_reflns_limit_k_max 9
_diffrn_reflns_limit_k_min -11
_diffrn_reflns_limit_l_max 37
_diffrn_reflns_limit_l_min -37
_diffrn_reflns_number 14062
_diffrn_reflns_theta_full 25.00
_diffrn_reflns_theta_max 25.00
_diffrn_reflns_theta_min 2.24
_exptl_absorpt_coefficient_mu 1.452
_exptl_absorpt_correction_T_max 0.7406
_exptl_absorpt_correction_T_min 0.7040
_exptl_crystal_colour orange
_exptl_crystal_density_diffrn 1.830
_exptl_crystal_density_method 'not measured'
_exptl_crystal_description block
_exptl_crystal_F_000 2304
_exptl_crystal_recrystallization_method 'Re-crystallisation from solvent: CH2Cl2/hexane'
_exptl_crystal_size_max 0.26
_exptl_crystal_size_mid 0.26
_exptl_crystal_size_min 0.22
_refine_diff_density_max 0.623
_refine_diff_density_min -0.695
_refine_diff_density_rms 0.075
_refine_ls_extinction_method none
_refine_ls_goodness_of_fit_ref 1.098
_refine_ls_hydrogen_treatment mixed
_refine_ls_matrix_type full
_refine_ls_number_parameters 559
_refine_ls_number_reflns 4026
_refine_ls_number_restraints 54
_refine_ls_restrained_S_all 1.108
_refine_ls_R_factor_all 0.0585
_refine_ls_R_factor_gt 0.0471
_refine_ls_shift/su_max 0.002
_refine_ls_shift/su_mean 0.000
_refine_ls_structure_factor_coef Fsqd
_refine_ls_weighting_details 'calc w=1/[\s^2^(Fo^2^)+(0.0500P)^2^+7.2491P] where P=(Fo^2^+2Fc^2^)/3'
_refine_ls_weighting_scheme calc
_refine_ls_wR_factor_gt 0.1131
_refine_ls_wR_factor_ref 0.1181
_reflns_number_gt 3359
_reflns_number_total 4026
_reflns_threshold_expression >2sigma(I)
_cod_data_source_file c5dt02071a2.cif
_cod_data_source_block gaw021
_cod_depositor_comments 'Adding full bibliography for 7035384--7035385.cif.'
_cod_original_sg_symbol_H-M 'P 21/c'
_cod_database_code 7035384

loop_
_symmetry_equiv_pos_as_xyz
'x, y, z'
'-x, y+1/2, -z+1/2'
'-x, -y, -z'
'x, -y-1/2, z-1/2'

loop_
_atom_site_label
_atom_site_type_symbol
_atom_site_fract_x
_atom_site_fract_y
_atom_site_fract_z
_atom_site_U_iso_or_equiv
_atom_site_adp_type
_atom_site_occupancy
_atom_site_symmetry_multiplicity
_atom_site_calc_flag
_atom_site_refinement_flags
C1 C 0.5979(6) 0.6597(8) 0.1054(3) 0.0348(17) Uani 1 1 d .
C2 C 0.6659(6) 0.7706(9) 0.1234(4) 0.043(2) Uani 1 1 d .
H2 H 0.7130 0.7744 0.1563 0.051 Uiso 1 1 calc R
C3 C 0.6617(7) 0.8698(9) 0.0924(4) 0.049(2) Uani 1 1 d .
H3 H 0.7077 0.9398 0.1039 0.059 Uiso 1 1 calc R
C4 C 0.5881(9) 0.8686(10) 0.0427(4) 0.064(3) Uani 1 1 d .
H4 H 0.5869 0.9382 0.0221 0.077 Uiso 1 1 calc R
C5 C 0.5197(8) 0.7695(9) 0.0244(3) 0.052(2) Uani 1 1 d .
H5 H 0.4711 0.7718 -0.0083 0.062 Uiso 1 1 calc R
C6 C 0.5226(6) 0.6630(9) 0.0553(3) 0.042(2) Uani 1 1 d .
C7 C 0.4643(6) 0.5404(8) 0.0464(3) 0.0398(19) Uani 1 1 d .
H7 H 0.4108 0.5115 0.0144 0.048 Uiso 1 1 calc R
C8 C 0.5072(5) 0.4577(8) 0.0896(3) 0.0351(18) Uani 1 1 d .
C9 C 0.5835(5) 0.5374(8) 0.1279(3) 0.0299(16) Uani 1 1 d .
C10 C 0.6356(5) 0.4959(7) 0.1796(3) 0.0318(16) Uani 1 1 d .
C11 C 0.7339(6) 0.5126(9) 0.2100(3) 0.047(2) Uani 1 1 d .
H11 H 0.7700 0.5557 0.1985 0.056 Uiso 1 1 calc R
C12 C 0.7782(7) 0.4644(11) 0.2580(4) 0.059(3) Uani 1 1 d .
H12 H 0.8440 0.4759 0.2790 0.071 Uiso 1 1 calc R
C13 C 0.7245(7) 0.4013(11) 0.2735(3) 0.060(3) Uani 1 1 d .
H13 H 0.7528 0.3666 0.3052 0.072 Uiso 1 1 calc R
C14 C 0.6259(7) 0.3883(9) 0.2416(3) 0.049(2) Uani 1 1 d .
H14 H 0.5892 0.3451 0.2528 0.059 Uiso 1 1 calc R
C15 C 0.4811(6) 0.3193(7) 0.0966(3) 0.0338(17) Uani 1 1 d .
C16 C 0.5526(7) 0.1996(9) 0.1123(4) 0.046(2) Uani 1 1 d .
H16A H 0.6105 0.2199 0.1431 0.055 Uiso 1 1 calc R
H16B H 0.5699 0.1810 0.0877 0.055 Uiso 1 1 calc R
C17 C 0.4984(7) 0.0768(9) 0.1174(4) 0.058(3) Uani 1 1 d .
H17A H 0.5149 -0.0090 0.1074 0.070 Uiso 1 1 calc R
H17B H 0.5133 0.0672 0.1510 0.070 Uiso 1 1 calc R
C18 C 0.3928(7) 0.1120(9) 0.0838(4) 0.055(2) Uani 1 1 d .
H18A H 0.3690 0.0699 0.0519 0.066 Uiso 1 1 calc R
H18B H 0.3549 0.0779 0.0974 0.066 Uiso 1 1 calc R
C19 C 0.3864(6) 0.2672(9) 0.0794(3) 0.044(2) Uani 1 1 d .
C20 C 0.3091(6) 0.3502(10) 0.0702(3) 0.051(2) Uani 1 1 d .
H20A H 0.2547 0.3035 0.0690 0.062 Uiso 1 1 calc R
H20B H 0.2905 0.4201 0.0450 0.062 Uiso 1 1 calc R
O1 O 0.4924(6) 0.8222(8) 0.1922(3) 0.075(2) Uani 1 1 d .
O2 O 0.2429(5) 0.7526(10) 0.0549(4) 0.095(3) Uani 1 1 d .
O3 O 0.3219(7) 0.6043(9) 0.1736(4) 0.091(3) Uani 1 1 d U
O4 O 0.4131(5) 0.1664(7) 0.1999(3) 0.0634(19) Uani 1 1 d .
C25 C 0.1116(6) 0.2639(8) 0.1105(3) 0.0372(18) Uani 1 1 d .
C26 C 0.1786(6) 0.1569(9) 0.1324(4) 0.047(2) Uani 1 1 d .
H26 H 0.2192 0.1545 0.1661 0.056 Uiso 1 1 calc R
C27 C 0.1840(7) 0.0563(10) 0.1037(4) 0.058(3) Uani 1 1 d .
H27 H 0.2281 -0.0156 0.1182 0.069 Uiso 1 1 calc R
C28 C 0.1241(8) 0.0593(10) 0.0529(4) 0.059(3) Uani 1 1 d .
H28 H 0.1323 -0.0066 0.0339 0.071 Uiso 1 1 calc R
C29 C 0.0534(7) 0.1581(10) 0.0305(4) 0.055(3) Uani 1 1 d .
H29 H 0.0104 0.1533 -0.0030 0.066 Uiso 1 1 calc R
C30 C 0.0460(6) 0.2676(8) 0.0585(3) 0.0392(19) Uani 1 1 d .
C31 C -0.0141(6) 0.3853(9) 0.0466(3) 0.044(2) Uani 1 1 d .
H31 H -0.0626 0.4141 0.0134 0.053 Uiso 1 1 calc R
C32 C 0.0170(6) 0.4646(8) 0.0892(3) 0.0352(17) Uani 1 1 d .
C33 C 0.0904(6) 0.3861(7) 0.1299(3) 0.0330(17) Uani 1 1 d .
C34 C 0.1331(5) 0.4293(8) 0.1814(3) 0.0333(16) Uani 1 1 d .
C35 C 0.2297(6) 0.4147(10) 0.2158(3) 0.048(2) Uani 1 1 d .
H35 H 0.2709 0.3749 0.2069 0.057 Uiso 1 1 calc R
C36 C 0.2650(7) 0.4582(10) 0.2629(3) 0.055(2) Uani 1 1 d .
H36 H 0.3297 0.4462 0.2861 0.065 Uiso 1 1 calc R
C37 C 0.2046(8) 0.5190(11) 0.2753(4) 0.062(3) Uani 1 1 d .
H37 H 0.2272 0.5524 0.3068 0.075 Uiso 1 1 calc R
C38 C 0.1085(7) 0.5301(9) 0.2399(3) 0.050(2) Uani 1 1 d .
H38 H 0.0668 0.5695 0.2486 0.060 Uiso 1 1 calc R
C39 C -0.0133(6) 0.6057(9) 0.0935(3) 0.041(2) Uani 1 1 d .
C40 C 0.0580(7) 0.7233(8) 0.1113(4) 0.045(2) Uani 1 1 d .
H40A H 0.0807 0.7416 0.0889 0.054 Uiso 1 1 calc R
H40B H 0.1126 0.7037 0.1435 0.054 Uiso 1 1 calc R
C41 C -0.0005(7) 0.8440(9) 0.1130(5) 0.063(3) Uani 1 1 d .
H41A H 0.0183 0.9298 0.1041 0.076 Uiso 1 1 calc R
H41B H 0.0091 0.8542 0.1456 0.076 Uiso 1 1 calc R
C42 C -0.1058(8) 0.8102(10) 0.0761(4) 0.060(3) Uani 1 1 d .
H42A H -0.1475 0.8431 0.0877 0.072 Uiso 1 1 calc R
H42B H -0.1258 0.8522 0.0446 0.072 Uiso 1 1 calc R
C43 C -0.1082(6) 0.6533(8) 0.0726(3) 0.042(2) Uani 1 1 d .
C44 C -0.1890(6) 0.5682(10) 0.0607(4) 0.055(3) Uani 1 1 d .
H44A H -0.2041 0.4971 0.0362 0.067 Uiso 1 1 calc R
H44B H -0.2454 0.6153 0.0569 0.067 Uiso 1 1 calc R
O5 O -0.2460(6) 0.1512(11) 0.0422(4) 0.103(3) Uani 1 1 d .
O6 O -0.0181(7) 0.1078(9) 0.1861(3) 0.083(3) Uani 1 1 d .
O7 O -0.2019(8) 0.3208(9) 0.1535(5) 0.124(5) Uani 1 1 d .
O8 O -0.0995(6) 0.7558(8) 0.1895(3) 0.073(2) Uani 1 1 d .
N1 N 0.5816(5) 0.4348(7) 0.1957(2) 0.0347(15) Uani 1 1 d .
N2 N 0.0723(5) 0.4871(7) 0.1938(2) 0.0360(15) Uani 1 1 d .
C21 C 0.4752(7) 0.7567(9) 0.1584(3) 0.044(2) Uani 1 1 d U
C22 C 0.3224(7) 0.7215(11) 0.0727(4) 0.055(2) Uani 1 1 d U
C23 C 0.3654(7) 0.5296(10) 0.1627(4) 0.055(2) Uani 1 1 d U
C24 C 0.4187(6) 0.2537(9) 0.1772(3) 0.044(2) Uani 1 1 d U
C45 C -0.1697(7) 0.1939(11) 0.0627(4) 0.060(3) Uani 1 1 d U
C46 C -0.0299(7) 0.1716(10) 0.1522(4) 0.051(2) Uani 1 1 d U
C47 C -0.1512(8) 0.3917(11) 0.1488(5) 0.063(3) Uani 1 1 d U
C48 C -0.0936(7) 0.6663(10) 0.1680(4) 0.049(2) Uani 1 1 d U
Ru1 Ru 0.45000(4) 0.65694(6) 0.10359(2) 0.03315(19) Uani 1 1 d .
Ru2 Ru 0.42836(4) 0.40523(6) 0.14333(2) 0.03424(19) Uani 1 1 d .
Ru3 Ru -0.04399(5) 0.26613(7) 0.09921(3) 0.0369(2) Uani 1 1 d .
Ru4 Ru -0.07763(5) 0.51650(7) 0.13542(3) 0.0378(2) Uani 1 1 d .

loop_
_atom_site_aniso_label
_atom_site_aniso_U_11
_atom_site_aniso_U_22
_atom_site_aniso_U_33
_atom_site_aniso_U_23
_atom_site_aniso_U_13
_atom_site_aniso_U_12
C1 0.047(4) 0.029(4) 0.042(4) 0.002(3) 0.032(4) 0.010(3)
C2 0.046(5) 0.039(5) 0.057(5) -0.001(4) 0.036(5) 0.003(4)
C3 0.058(5) 0.031(4) 0.081(7) 0.010(4) 0.052(6) 0.001(4)
C4 0.099(8) 0.047(6) 0.076(7) 0.025(5) 0.066(7) 0.010(6)
C5 0.082(7) 0.045(5) 0.043(5) 0.011(4) 0.042(5) 0.008(5)
C6 0.053(5) 0.043(5) 0.037(4) 0.010(3) 0.028(4) 0.015(4)
C7 0.052(5) 0.035(4) 0.031(4) 0.002(3) 0.021(4) 0.000(4)
C8 0.036(4) 0.035(4) 0.039(4) -0.002(3) 0.023(4) 0.007(3)
C9 0.029(4) 0.032(4) 0.034(4) 0.000(3) 0.019(3) -0.001(3)
C10 0.038(4) 0.025(4) 0.036(4) 0.000(3) 0.022(4) 0.002(3)
C11 0.046(5) 0.046(5) 0.043(5) 0.002(4) 0.019(4) -0.005(4)
C12 0.042(5) 0.073(7) 0.045(5) 0.010(5) 0.009(5) 0.009(5)
C13 0.062(6) 0.066(7) 0.035(4) 0.006(4) 0.012(5) 0.008(5)
C14 0.063(6) 0.045(5) 0.038(4) 0.008(4) 0.024(5) 0.004(4)
C15 0.049(4) 0.019(4) 0.039(4) 0.002(3) 0.026(4) -0.008(3)
C16 0.059(5) 0.040(5) 0.053(5) 0.005(4) 0.039(5) 0.006(4)
C17 0.082(7) 0.030(5) 0.088(7) 0.013(5) 0.062(7) 0.015(5)
C18 0.061(6) 0.039(5) 0.069(6) -0.009(4) 0.036(5) -0.016(4)
C19 0.042(5) 0.046(5) 0.045(5) -0.005(4) 0.023(4) -0.006(4)
C20 0.043(5) 0.046(5) 0.053(5) 0.002(4) 0.016(4) -0.013(4)
O1 0.114(6) 0.066(5) 0.072(5) -0.020(4) 0.068(5) -0.021(5)
O2 0.051(4) 0.107(7) 0.107(7) 0.008(6) 0.027(5) 0.037(5)
O3 0.115(6) 0.064(5) 0.147(7) 0.008(5) 0.106(6) 0.006(4)
O4 0.075(4) 0.053(4) 0.067(4) 0.020(3) 0.040(4) -0.007(4)
C25 0.040(4) 0.036(4) 0.044(4) -0.007(3) 0.027(4) -0.004(3)
C26 0.039(4) 0.054(5) 0.055(5) -0.011(4) 0.030(4) -0.005(4)
C27 0.061(6) 0.046(5) 0.083(8) -0.010(5) 0.049(6) -0.008(5)
C28 0.075(7) 0.046(5) 0.083(7) -0.026(5) 0.060(7) -0.018(5)
C29 0.067(6) 0.057(6) 0.057(5) -0.026(5) 0.043(5) -0.018(5)
C30 0.047(5) 0.034(4) 0.043(4) -0.003(3) 0.028(4) -0.008(4)
C31 0.042(4) 0.050(5) 0.038(4) -0.005(4) 0.019(4) -0.005(4)
C32 0.042(4) 0.028(4) 0.037(4) 0.001(3) 0.021(4) 0.000(3)
C33 0.037(4) 0.026(4) 0.039(4) -0.002(3) 0.022(4) -0.004(3)
C34 0.038(4) 0.028(4) 0.038(4) -0.002(3) 0.022(4) -0.003(3)
C35 0.044(5) 0.052(5) 0.046(5) 0.003(4) 0.022(4) -0.005(4)
C36 0.047(5) 0.064(6) 0.038(4) -0.002(4) 0.012(4) -0.003(5)
C37 0.071(7) 0.065(6) 0.037(5) -0.004(4) 0.017(5) 0.012(5)
C38 0.060(5) 0.053(5) 0.043(5) -0.006(4) 0.031(5) 0.006(4)
C39 0.045(4) 0.039(5) 0.044(4) -0.004(4) 0.026(4) -0.013(4)
C40 0.050(5) 0.029(4) 0.064(6) 0.002(4) 0.034(5) 0.000(4)
C41 0.070(6) 0.028(5) 0.101(8) 0.013(5) 0.051(7) 0.004(4)
C42 0.075(7) 0.038(5) 0.080(7) 0.010(5) 0.049(7) 0.008(5)
C43 0.048(5) 0.030(4) 0.051(5) 0.007(3) 0.028(4) 0.011(4)
C44 0.039(4) 0.054(6) 0.057(5) 0.002(4) 0.012(4) 0.013(4)
O5 0.064(5) 0.121(8) 0.103(7) -0.011(6) 0.028(5) -0.044(5)
O6 0.128(7) 0.070(5) 0.091(6) 0.026(4) 0.085(6) 0.024(5)
O7 0.147(9) 0.067(6) 0.252(15) -0.023(7) 0.169(11) -0.029(6)
O8 0.072(5) 0.057(4) 0.098(6) -0.030(4) 0.050(5) 0.001(4)
N1 0.042(3) 0.032(3) 0.031(3) -0.005(3) 0.020(3) -0.002(3)
N2 0.042(4) 0.034(3) 0.033(3) 0.000(3) 0.020(3) 0.002(3)
C21 0.053(5) 0.037(4) 0.055(5) -0.004(4) 0.037(4) -0.004(4)
C22 0.055(3) 0.053(3) 0.057(3) 0.0008(19) 0.028(2) 0.0028(19)
C23 0.067(5) 0.041(5) 0.081(6) -0.001(4) 0.056(5) -0.009(4)
C24 0.044(3) 0.043(3) 0.045(3) 0.0008(19) 0.0226(19) 0.0005(19)
C45 0.055(5) 0.053(5) 0.068(6) -0.003(4) 0.028(5) -0.019(4)
C46 0.055(5) 0.049(5) 0.060(5) -0.008(4) 0.038(4) -0.015(4)
C47 0.063(5) 0.054(5) 0.092(7) -0.008(5) 0.053(5) -0.001(4)
C48 0.047(3) 0.051(3) 0.052(3) 0.0000(19) 0.027(2) 0.0006(19)
Ru1 0.0376(3) 0.0274(3) 0.0386(3) 0.0036(2) 0.0224(3) 0.0026(2)
Ru2 0.0367(3) 0.0305(3) 0.0417(4) 0.0018(3) 0.0244(3) -0.0024(2)
Ru3 0.0386(4) 0.0299(3) 0.0457(4) -0.0041(3) 0.0240(3) -0.0055(3)
Ru4 0.0354(3) 0.0337(4) 0.0496(4) -0.0018(3) 0.0255(3) 0.0001(3)

loop_
_atom_type_symbol
_atom_type_description
_atom_type_scat_dispersion_real
_atom_type_scat_dispersion_imag
_atom_type_scat_source
C C 0.0033 0.0016 'International Tables Vol C Tables 4.2.6.8 and 6.1.1.4'
H H 0.0000 0.0000 'International Tables Vol C Tables 4.2.6.8 and 6.1.1.4'
N N 0.0061 0.0033 'International Tables Vol C Tables 4.2.6.8 and 6.1.1.4'
O O 0.0106 0.0060 'International Tables Vol C Tables 4.2.6.8 and 6.1.1.4'
Ru Ru -1.2594 0.8363 'International Tables Vol C Tables 4.2.6.8 and 6.1.1.4'

loop_
_geom_angle_atom_site_label_1
_geom_angle_atom_site_label_2
_geom_angle_atom_site_label_3
_geom_angle
C2 C1 C6 118.3(7)
C2 C1 C9 133.8(7)
C6 C1 C9 107.8(7)
C2 C1 Ru1 125.7(5)
C6 C1 Ru1 72.3(5)
C9 C1 Ru1 65.9(4)
C3 C2 C1 119.7(9)
C3 C2 H2 120.1
C1 C2 H2 120.1
C2 C3 C4 120.8(9)
C2 C3 H3 119.6
C4 C3 H3 119.6
C5 C4 C3 121.8(8)
C5 C4 H4 119.1
C3 C4 H4 119.1
C4 C5 C6 119.2(9)
C4 C5 H5 120.4
C6 C5 H5 120.4
C5 C6 C1 120.1(9)
C5 C6 C7 132.3(8)
C1 C6 C7 107.5(7)
C5 C6 Ru1 128.4(7)
C1 C6 Ru1 72.4(5)
C7 C6 Ru1 67.5(5)
C8 C7 C6 108.6(7)
C8 C7 Ru1 72.5(5)
C6 C7 Ru1 76.0(5)
C8 C7 H7 125.4
C6 C7 H7 125.4
Ru1 C7 H7 125.4
C7 C8 C9 107.7(7)
C7 C8 C15 128.7(7)
C9 C8 C15 123.6(7)
C7 C8 Ru1 70.7(4)
C9 C8 Ru1 69.0(4)
C15 C8 Ru1 124.6(6)
C8 C9 C1 107.5(7)
C8 C9 C10 123.9(7)
C1 C9 C10 128.6(7)
C8 C9 Ru1 73.6(4)
C1 C9 Ru1 77.2(4)
C10 C9 Ru1 115.8(6)
N1 C10 C11 121.3(7)
N1 C10 C9 115.4(7)
C11 C10 C9 123.3(8)
C10 C11 C12 119.5(10)
C10 C11 H11 120.2
C12 C11 H11 120.2
C13 C12 C11 118.9(9)
C13 C12 H12 120.5
C11 C12 H12 120.5
C12 C13 C14 119.3(9)
C12 C13 H13 120.4
C14 C13 H13 120.4
N1 C14 C13 122.9(10)
N1 C14 H14 118.5
C13 C14 H14 118.5
C19 C15 C8 127.1(8)
C19 C15 C16 110.3(7)
C8 C15 C16 120.8(7)
C19 C15 Ru2 71.6(5)
C8 C15 Ru2 90.0(5)
C16 C15 Ru2 123.4(5)
C15 C16 C17 103.8(7)
C15 C16 H16A 111.0
C17 C16 H16A 111.0
C15 C16 H16B 111.0
C17 C16 H16B 111.0
H16A C16 H16B 109.0
C18 C17 C16 104.5(7)
C18 C17 H17A 110.8
C16 C17 H17A 110.8
C18 C17 H17B 110.8
C16 C17 H17B 110.8
H17A C17 H17B 108.9
C19 C18 C17 106.7(8)
C19 C18 H18A 110.4
C17 C18 H18A 110.4
C19 C18 H18B 110.4
C17 C18 H18B 110.4
H18A C18 H18B 108.6
C20 C19 C15 123.7(8)
C20 C19 C18 127.5(9)
C15 C19 C18 107.7(8)
C20 C19 Ru2 70.8(5)
C15 C19 Ru2 70.8(5)
C18 C19 Ru2 122.5(7)
C19 C20 Ru2 72.8(5)
C19 C20 H20A 116.3
Ru2 C20 H20A 116.3
C19 C20 H20B 116.3
Ru2 C20 H20B 116.3
H20A C20 H20B 113.3
C26 C25 C30 121.3(8)
C26 C25 C33 132.9(8)
C30 C25 C33 105.8(7)
C26 C25 Ru3 125.5(6)
C30 C25 Ru3 73.6(5)
C33 C25 Ru3 65.9(4)
C27 C26 C25 119.4(9)
C27 C26 H26 120.3
C25 C26 H26 120.3
C26 C27 C28 120.9(10)
C26 C27 H27 119.5
C28 C27 H27 119.5
C29 C28 C27 121.1(9)
C29 C28 H28 119.4
C27 C28 H28 119.4
C28 C29 C30 120.1(9)
C28 C29 H29 119.9
C30 C29 H29 119.9
C31 C30 C29 133.7(8)
C31 C30 C25 109.4(7)
C29 C30 C25 116.8(8)
C31 C30 Ru3 68.0(5)
C29 C30 Ru3 127.0(6)
C25 C30 Ru3 71.0(5)
C32 C31 C30 108.4(7)
C32 C31 Ru3 70.8(5)
C30 C31 Ru3 76.8(5)
C32 C31 H31 125.5
C30 C31 H31 125.5
Ru3 C31 H31 125.5
C31 C32 C33 107.9(7)
C31 C32 C39 128.1(7)
C33 C32 C39 124.0(7)
C31 C32 Ru3 72.9(5)
C33 C32 Ru3 69.4(4)
C39 C32 Ru3 125.5(6)
C32 C33 C25 108.0(7)
C32 C33 C34 123.6(7)
C25 C33 C34 128.4(7)
C32 C33 Ru3 72.7(4)
C25 C33 Ru3 77.2(5)
C34 C33 Ru3 116.0(6)
N2 C34 C35 120.4(7)
N2 C34 C33 116.1(7)
C35 C34 C33 123.5(8)
C36 C35 C34 120.7(10)
C36 C35 H35 119.7
C34 C35 H35 119.7
C37 C36 C35 119.1(9)
C37 C36 H36 120.4
C35 C36 H36 120.4
C36 C37 C38 118.3(9)
C36 C37 H37 120.9
C38 C37 H37 120.9
N2 C38 C37 123.5(9)
N2 C38 H38 118.2
C37 C38 H38 118.2
C43 C39 C32 126.3(8)
C43 C39 C40 112.1(7)
C32 C39 C40 120.1(7)
C43 C39 Ru4 71.3(5)
C32 C39 Ru4 88.8(5)
C40 C39 Ru4 124.3(6)
C39 C40 C41 102.6(7)
C39 C40 H40A 111.2
C41 C40 H40A 111.2
C39 C40 H40B 111.2
C41 C40 H40B 111.2
H40A C40 H40B 109.2
C40 C41 C42 106.3(8)
C40 C41 H41A 110.5
C42 C41 H41A 110.5
C40 C41 H41B 110.5
C42 C41 H41B 110.5
H41A C41 H41B 108.7
C43 C42 C41 104.2(8)
C43 C42 H42A 110.9
C41 C42 H42A 110.9
C43 C42 H42B 110.9
C41 C42 H42B 110.9
H42A C42 H42B 108.9
C39 C43 C44 125.0(7)
C39 C43 C42 108.1(8)
C44 C43 C42 125.5(8)
C39 C43 Ru4 72.1(5)
C44 C43 Ru4 69.7(5)
C42 C43 Ru4 122.6(7)
C43 C44 Ru4 72.8(5)
C43 C44 H44A 116.3
Ru4 C44 H44A 116.3
C43 C44 H44B 116.3
Ru4 C44 H44B 116.3
H44A C44 H44B 113.3
C14 N1 C10 118.0(7)
C14 N1 Ru2 123.9(6)
C10 N1 Ru2 117.9(5)
C38 N2 C34 117.9(8)
C38 N2 Ru4 124.4(7)
C34 N2 Ru4 117.5(5)
O1 C21 Ru1 177.8(9)
O2 C22 Ru1 175.2(10)
O3 C23 Ru2 176.8(10)
O4 C24 Ru2 176.0(9)
O5 C45 Ru3 177.3(12)
O6 C46 Ru3 177.2(10)
O7 C47 Ru4 174.3(12)
O8 C48 Ru4 177.0(9)
C21 Ru1 C22 88.7(4)
C21 Ru1 C9 103.5(3)
C22 Ru1 C9 166.0(4)
C21 Ru1 C7 163.8(4)
C22 Ru1 C7 106.2(4)
C9 Ru1 C7 62.5(3)
C21 Ru1 C8 135.1(4)
C22 Ru1 C8 128.7(4)
C9 Ru1 C8 37.4(3)
C7 Ru1 C8 36.8(3)
C21 Ru1 C6 131.1(4)
C22 Ru1 C6 115.4(4)
C9 Ru1 C6 61.3(3)
C7 Ru1 C6 36.5(3)
C8 Ru1 C6 60.4(3)
C21 Ru1 C1 103.6(3)
C22 Ru1 C1 146.7(4)
C9 Ru1 C1 36.9(3)
C7 Ru1 C1 60.4(3)
C8 Ru1 C1 60.4(3)
C6 Ru1 C1 35.3(3)
C21 Ru1 Ru2 92.5(3)
C22 Ru1 Ru2 99.4(3)
C9 Ru1 Ru2 73.7(2)
C7 Ru1 Ru2 91.2(2)
C8 Ru1 Ru2 61.3(2)
C6 Ru1 Ru2 121.7(2)
C1 Ru1 Ru2 110.56(18)
C24 Ru2 C23 95.2(4)
C24 Ru2 N1 93.3(3)
C23 Ru2 N1 105.2(4)
C24 Ru2 C20 97.8(4)
C23 Ru2 C20 99.9(4)
N1 Ru2 C20 151.5(3)
C24 Ru2 C15 105.5(3)
C23 Ru2 C15 157.1(4)
N1 Ru2 C15 83.4(3)
C20 Ru2 C15 68.4(3)
C24 Ru2 C19 89.0(4)
C23 Ru2 C19 136.1(4)
N1 Ru2 C19 118.2(3)
C20 Ru2 C19 36.4(3)
C15 Ru2 C19 37.6(3)
C24 Ru2 Ru1 172.1(3)
C23 Ru2 Ru1 79.1(3)
N1 Ru2 Ru1 83.05(17)
C20 Ru2 Ru1 88.6(2)
C15 Ru2 Ru1 81.07(19)
C19 Ru2 Ru1 98.9(2)
C46 Ru3 C45 88.5(4)
C46 Ru3 C33 102.8(4)
C45 Ru3 C33 167.7(4)
C46 Ru3 C32 134.2(3)
C45 Ru3 C32 129.8(4)
C33 Ru3 C32 37.9(3)
C46 Ru3 C31 163.3(4)
C45 Ru3 C31 107.4(4)
C33 Ru3 C31 62.0(3)
C32 Ru3 C31 36.2(3)
C46 Ru3 C25 103.4(4)
C45 Ru3 C25 145.5(4)
C33 Ru3 C25 36.9(3)
C32 Ru3 C25 61.1(3)
C31 Ru3 C25 60.4(3)
C46 Ru3 C30 132.7(4)
C45 Ru3 C30 115.6(4)
C33 Ru3 C30 60.1(3)
C32 Ru3 C30 59.1(3)
C31 Ru3 C30 35.2(3)
C25 Ru3 C30 35.4(3)
C46 Ru3 Ru4 90.5(3)
C45 Ru3 Ru4 101.2(4)
C33 Ru3 Ru4 74.0(2)
C32 Ru3 Ru4 61.5(2)
C31 Ru3 Ru4 91.5(2)
C25 Ru3 Ru4 110.8(2)
C30 Ru3 Ru4 120.61(19)
C48 Ru4 C47 94.9(5)
C48 Ru4 C44 99.0(4)
C47 Ru4 C44 97.2(5)
C48 Ru4 N2 92.1(3)
C47 Ru4 N2 106.2(4)
C44 Ru4 N2 153.1(3)
C48 Ru4 C43 90.6(4)
C47 Ru4 C43 134.6(4)
C44 Ru4 C43 37.5(3)
N2 Ru4 C43 118.6(3)
C48 Ru4 C39 105.7(4)
C47 Ru4 C39 156.5(4)
C44 Ru4 C39 68.9(4)
N2 Ru4 C39 84.5(3)
C43 Ru4 C39 36.6(3)
C48 Ru4 Ru3 171.3(3)
C47 Ru4 Ru3 79.8(3)
C44 Ru4 Ru3 88.6(3)
N2 Ru4 Ru3 82.88(17)
C43 Ru4 Ru3 98.0(2)
C39 Ru4 Ru3 80.9(2)

loop_
_geom_bond_atom_site_label_1
_geom_bond_atom_site_label_2
_geom_bond_distance
C1 C2 1.426(11)
C1 C6 1.431(11)
C1 C9 1.455(11)
C1 Ru1 2.360(8)
C2 C3 1.347(13)
C2 H2 0.9300
C3 C4 1.412(15)
C3 H3 0.9300
C4 C5 1.348(14)
C4 H4 0.9300
C5 C6 1.403(12)
C5 H5 0.9300
C6 C7 1.445(12)
C6 Ru1 2.360(9)
C7 C8 1.426(11)
C7 Ru1 2.246(8)
C7 H7 0.9800
C8 C9 1.436(11)
C8 C15 1.449(11)
C8 Ru1 2.269(8)
C9 C10 1.470(10)
C9 Ru1 2.209(7)
C10 N1 1.349(10)
C10 C11 1.385(12)
C11 C12 1.393(13)
C11 H11 0.9300
C12 C13 1.341(15)
C12 H12 0.9300
C13 C14 1.392(13)
C13 H13 0.9300
C14 N1 1.333(10)
C14 H14 0.9300
C15 C19 1.428(11)
C15 C16 1.525(12)
C15 Ru2 2.212(8)
C16 C17 1.529(13)
C16 H16A 0.9700
C16 H16B 0.9700
C17 C18 1.520(14)
C17 H17A 0.9700
C17 H17B 0.9700
C18 C19 1.499(12)
C18 H18A 0.9700
C18 H18B 0.9700
C19 C20 1.382(13)
C19 Ru2 2.223(9)
C20 Ru2 2.198(9)
C20 H20A 0.9700
C20 H20B 0.9700
O1 C21 1.151(11)
O2 C22 1.148(12)
O3 C23 1.172(13)
O4 C24 1.140(11)
C25 C26 1.396(12)
C25 C30 1.440(11)
C25 C33 1.447(11)
C25 Ru3 2.351(8)
C26 C27 1.361(14)
C26 H26 0.9300
C27 C28 1.397(16)
C27 H27 0.9300
C28 C29 1.374(15)
C28 H28 0.9300
C29 C30 1.423(12)
C29 H29 0.9300
C30 C31 1.413(12)
C30 Ru3 2.386(9)
C31 C32 1.406(11)
C31 Ru3 2.273(9)
C31 H31 0.9800
C32 C33 1.445(11)
C32 C39 1.474(12)
C32 Ru3 2.245(8)
C33 C34 1.474(11)
C33 Ru3 2.201(8)
C34 N2 1.350(11)
C34 C35 1.383(11)
C35 C36 1.365(13)
C35 H35 0.9300
C36 C37 1.358(15)
C36 H36 0.9300
C37 C38 1.381(13)
C37 H37 0.9300
C38 N2 1.337(11)
C38 H38 0.9300
C39 C43 1.402(12)
C39 C40 1.505(11)
C39 Ru4 2.236(9)
C40 C41 1.515(13)
C40 H40A 0.9700
C40 H40B 0.9700
C41 C42 1.531(15)
C41 H41A 0.9700
C41 H41B 0.9700
C42 C43 1.514(12)
C42 H42A 0.9700
C42 H42B 0.9700
C43 C44 1.419(13)
C43 Ru4 2.226(9)
C44 Ru4 2.185(9)
C44 H44A 0.9700
C44 H44B 0.9700
O5 C45 1.138(12)
O6 C46 1.167(12)
O7 C47 1.133(13)
O8 C48 1.133(12)
N1 Ru2 2.188(6)
N2 Ru4 2.194(6)
C21 Ru1 1.842(9)
C22 Ru1 1.882(10)
C23 Ru2 1.867(10)
C24 Ru2 1.866(9)
C45 Ru3 1.886(10)
C46 Ru3 1.824(10)
C47 Ru4 1.885(11)
C48 Ru4 1.868(10)
Ru1 Ru2 2.8344(11)
Ru3 Ru4 2.8393(11)

loop_
_geom_torsion_atom_site_label_1
_geom_torsion_atom_site_label_2
_geom_torsion_atom_site_label_3
_geom_torsion_atom_site_label_4
_geom_torsion
C6 C1 C2 C3 -4.3(12)
C9 C1 C2 C3 178.4(9)
Ru1 C1 C2 C3 -92.1(10)
C1 C2 C3 C4 2.7(14)
C2 C3 C4 C5 0.2(16)
C3 C4 C5 C6 -1.3(16)
C4 C5 C6 C1 -0.4(14)
C4 C5 C6 C7 -176.2(9)
C4 C5 C6 Ru1 90.4(12)
C2 C1 C6 C5 3.1(12)
C9 C1 C6 C5 -178.9(8)
Ru1 C1 C6 C5 124.7(8)
C2 C1 C6 C7 179.9(7)
C9 C1 C6 C7 -2.2(9)
Ru1 C1 C6 C7 -58.6(6)
C2 C1 C6 Ru1 -121.6(7)
C9 C1 C6 Ru1 56.4(5)
C5 C6 C7 C8 172.2(10)
C1 C6 C7 C8 -4.0(9)
Ru1 C6 C7 C8 -65.7(6)
C5 C6 C7 Ru1 -122.1(11)
C1 C6 C7 Ru1 61.7(6)
C6 C7 C8 C9 8.7(10)
Ru1 C7 C8 C9 -59.4(6)
C6 C7 C8 C15 -172.5(8)
Ru1 C7 C8 C15 119.4(9)
C6 C7 C8 Ru1 68.1(6)
C7 C8 C9 C1 -10.0(9)
C15 C8 C9 C1 171.2(7)
Ru1 C8 C9 C1 -70.4(5)
C7 C8 C9 C10 170.8(8)
C15 C8 C9 C10 -8.0(12)
Ru1 C8 C9 C10 110.4(8)
C7 C8 C9 Ru1 60.4(6)
C15 C8 C9 Ru1 -118.4(8)
C2 C1 C9 C8 -175.0(8)
C6 C1 C9 C8 7.5(9)
Ru1 C1 C9 C8 68.0(5)
C2 C1 C9 C10 4.2(15)
C6 C1 C9 C10 -173.3(8)
Ru1 C1 C9 C10 -112.9(9)
C2 C1 C9 Ru1 117.1(9)
C6 C1 C9 Ru1 -60.4(6)
C8 C9 C10 N1 -37.7(11)
C1 C9 C10 N1 143.3(8)
Ru1 C9 C10 N1 49.2(8)
C8 C9 C10 C11 140.1(8)
C1 C9 C10 C11 -39.0(13)
Ru1 C9 C10 C11 -133.0(7)
N1 C10 C11 C12 0.6(13)
C9 C10 C11 C12 -177.0(9)
C10 C11 C12 C13 0.8(15)
C11 C12 C13 C14 -1.3(16)
C12 C13 C14 N1 0.6(16)
C7 C8 C15 C19 -43.7(14)
C9 C8 C15 C19 134.9(9)
Ru1 C8 C15 C19 48.5(12)
C7 C8 C15 C16 119.6(10)
C9 C8 C15 C16 -61.8(11)
Ru1 C8 C15 C16 -148.2(6)
C7 C8 C15 Ru2 -110.4(9)
C9 C8 C15 Ru2 68.1(8)
Ru1 C8 C15 Ru2 -18.2(6)
C19 C15 C16 C17 -16.5(10)
C8 C15 C16 C17 177.7(8)
Ru2 C15 C16 C17 64.4(9)
C15 C16 C17 C18 25.2(10)
C16 C17 C18 C19 -25.6(11)
C8 C15 C19 C20 -26.1(15)
C16 C15 C19 C20 169.2(9)
Ru2 C15 C19 C20 49.4(9)
C8 C15 C19 C18 165.4(9)
C16 C15 C19 C18 0.7(10)
Ru2 C15 C19 C18 -119.1(7)
C8 C15 C19 Ru2 -75.5(8)
C16 C15 C19 Ru2 119.8(6)
C17 C18 C19 C20 -152.2(10)
C17 C18 C19 C15 15.8(11)
C17 C18 C19 Ru2 -62.3(11)
C15 C19 C20 Ru2 -49.4(8)
C18 C19 C20 Ru2 116.7(10)
C30 C25 C26 C27 2.0(13)
C33 C25 C26 C27 -177.6(10)
Ru3 C25 C26 C27 93.7(10)
C25 C26 C27 C28 0.6(15)
C26 C27 C28 C29 -4.7(16)
C27 C28 C29 C30 6.1(15)
C28 C29 C30 C31 176.8(9)
C28 C29 C30 C25 -3.4(13)
C28 C29 C30 Ru3 -89.1(11)
C26 C25 C30 C31 179.3(8)
C33 C25 C30 C31 -1.1(9)
Ru3 C25 C30 C31 57.2(6)
C26 C25 C30 C29 -0.6(12)
C33 C25 C30 C29 179.1(8)
Ru3 C25 C30 C29 -122.6(8)
C26 C25 C30 Ru3 122.0(8)
C33 C25 C30 Ru3 -58.3(5)
C29 C30 C31 C32 -174.9(10)
C25 C30 C31 C32 5.3(10)
Ru3 C30 C31 C32 64.3(6)
C29 C30 C31 Ru3 120.8(11)
C25 C30 C31 Ru3 -59.0(6)
C30 C31 C32 C33 -7.3(10)
Ru3 C31 C32 C33 60.9(6)
C30 C31 C32 C39 169.7(8)
Ru3 C31 C32 C39 -122.1(9)
C30 C31 C32 Ru3 -68.2(6)
C31 C32 C33 C25 6.6(10)
C39 C32 C33 C25 -170.5(8)
Ru3 C32 C33 C25 69.8(6)
C31 C32 C33 C34 -173.4(8)
C39 C32 C33 C34 9.4(13)
Ru3 C32 C33 C34 -110.2(8)
C31 C32 C33 Ru3 -63.2(6)
C39 C32 C33 Ru3 119.6(8)
C26 C25 C33 C32 176.2(9)
C30 C25 C33 C32 -3.4(9)
Ru3 C25 C33 C32 -66.8(5)
C26 C25 C33 C34 -3.7(16)
C30 C25 C33 C34 176.7(8)
Ru3 C25 C33 C34 113.3(9)
C26 C25 C33 Ru3 -117.0(10)
C30 C25 C33 Ru3 63.4(6)
C32 C33 C34 N2 38.6(11)
C25 C33 C34 N2 -141.5(8)
Ru3 C33 C34 N2 -47.2(8)
C32 C33 C34 C35 -140.7(9)
C25 C33 C34 C35 39.3(13)
Ru3 C33 C34 C35 133.5(7)
N2 C34 C35 C36 0.1(13)
C33 C34 C35 C36 179.3(9)
C34 C35 C36 C37 -1.5(15)
C35 C36 C37 C38 2.2(16)
C36 C37 C38 N2 -1.7(16)
C31 C32 C39 C43 49.4(15)
C33 C32 C39 C43 -134.1(9)
Ru3 C32 C39 C43 -46.4(12)
C31 C32 C39 C40 -115.4(11)
C33 C32 C39 C40 61.1(12)
Ru3 C32 C39 C40 148.8(7)
C31 C32 C39 Ru4 114.9(9)
C33 C32 C39 Ru4 -68.5(8)
Ru3 C32 C39 Ru4 19.1(6)
C43 C39 C40 C41 16.4(11)
C32 C39 C40 C41 -176.8(9)
Ru4 C39 C40 C41 -65.4(10)
C39 C40 C41 C42 -25.0(11)
C40 C41 C42 C43 24.9(11)
C32 C39 C43 C44 26.1(15)
C40 C39 C43 C44 -168.1(9)
Ru4 C39 C43 C44 -47.8(9)
C32 C39 C43 C42 -166.8(9)
C40 C39 C43 C42 -1.0(11)
Ru4 C39 C43 C42 119.3(7)
C32 C39 C43 Ru4 73.9(8)
C40 C39 C43 Ru4 -120.3(7)
C41 C42 C43 C39 -14.9(11)
C41 C42 C43 C44 152.2(10)
C41 C42 C43 Ru4 65.0(10)
C39 C43 C44 Ru4 48.7(9)
C42 C43 C44 Ru4 -116.2(10)
C13 C14 N1 C10 0.7(13)
C13 C14 N1 Ru2 176.3(7)
C11 C10 N1 C14 -1.3(11)
C9 C10 N1 C14 176.5(7)
C11 C10 N1 Ru2 -177.1(6)
C9 C10 N1 Ru2 0.7(9)
C37 C38 N2 C34 0.3(14)
C37 C38 N2 Ru4 -175.4(8)
C35 C34 N2 C38 0.5(12)
C33 C34 N2 C38 -178.8(8)
C35 C34 N2 Ru4 176.5(6)
C33 C34 N2 Ru4 -2.7(9)
O1 C21 Ru1 C22 -102(26)
O1 C21 Ru1 C9 85(26)
O1 C21 Ru1 C7 56(26)
O1 C21 Ru1 C8 108(26)
O1 C21 Ru1 C6 21(26)
O1 C21 Ru1 C1 47(26)
O1 C21 Ru1 Ru2 159(26)
O2 C22 Ru1 C21 -93(13)
O2 C22 Ru1 C9 58(14)
O2 C22 Ru1 C7 93(13)
O2 C22 Ru1 C8 59(13)
O2 C22 Ru1 C6 131(13)
O2 C22 Ru1 C1 153(13)
O2 C22 Ru1 Ru2 -1(13)
C8 C9 Ru1 C21 152.4(5)
C1 C9 Ru1 C21 -94.8(5)
C10 C9 Ru1 C21 32.2(6)
C8 C9 Ru1 C22 1.7(18)
C1 C9 Ru1 C22 114.6(16)
C10 C9 Ru1 C22 -118.5(16)
C8 C9 Ru1 C7 -36.4(5)
C1 C9 Ru1 C7 76.5(5)
C10 C9 Ru1 C7 -156.6(6)
C1 C9 Ru1 C8 112.8(7)
C10 C9 Ru1 C8 -120.2(8)
C8 C9 Ru1 C6 -77.9(5)
C1 C9 Ru1 C6 34.9(5)
C10 C9 Ru1 C6 161.9(7)
C8 C9 Ru1 C1 -112.8(7)
C10 C9 Ru1 C1 127.0(7)
C8 C9 Ru1 Ru2 63.8(4)
C1 C9 Ru1 Ru2 176.6(5)
C10 C9 Ru1 Ru2 -56.4(5)
C8 C7 Ru1 C21 69.0(14)
C6 C7 Ru1 C21 -46.0(14)
C8 C7 Ru1 C22 -134.2(6)
C6 C7 Ru1 C22 110.9(5)
C8 C7 Ru1 C9 36.9(5)
C6 C7 Ru1 C9 -78.1(5)
C6 C7 Ru1 C8 -115.0(7)
C8 C7 Ru1 C6 115.0(7)
C8 C7 Ru1 C1 79.1(5)
C6 C7 Ru1 C1 -35.8(4)
C8 C7 Ru1 Ru2 -34.0(5)
C6 C7 Ru1 Ru2 -149.0(4)
C7 C8 Ru1 C21 -158.3(6)
C9 C8 Ru1 C21 -39.7(7)
C15 C8 Ru1 C21 77.4(8)
C7 C8 Ru1 C22 61.9(7)
C9 C8 Ru1 C22 -179.5(5)
C15 C8 Ru1 C22 -62.3(9)
C7 C8 Ru1 C9 -118.6(7)
C15 C8 Ru1 C9 117.1(9)
C9 C8 Ru1 C7 118.6(7)
C15 C8 Ru1 C7 -124.2(9)
C7 C8 Ru1 C6 -38.3(5)
C9 C8 Ru1 C6 80.4(5)
C15 C8 Ru1 C6 -162.5(8)
C7 C8 Ru1 C1 -79.1(5)
C9 C8 Ru1 C1 39.6(5)
C15 C8 Ru1 C1 156.7(8)
C7 C8 Ru1 Ru2 140.4(5)
C9 C8 Ru1 Ru2 -100.9(5)
C15 C8 Ru1 Ru2 16.2(6)
C5 C6 Ru1 C21 -68.5(10)
C1 C6 Ru1 C21 46.3(6)
C7 C6 Ru1 C21 164.6(5)
C5 C6 Ru1 C22 43.9(10)
C1 C6 Ru1 C22 158.7(5)
C7 C6 Ru1 C22 -83.1(6)
C5 C6 Ru1 C9 -151.4(10)
C1 C6 Ru1 C9 -36.6(4)
C7 C6 Ru1 C9 81.7(5)
C5 C6 Ru1 C7 127.0(11)
C1 C6 Ru1 C7 -118.2(7)
C5 C6 Ru1 C8 165.6(10)
C1 C6 Ru1 C8 -79.6(5)
C7 C6 Ru1 C8 38.6(5)
C5 C6 Ru1 C1 -114.8(11)
C7 C6 Ru1 C1 118.2(7)
C5 C6 Ru1 Ru2 164.3(8)
C1 C6 Ru1 Ru2 -80.9(5)
C7 C6 Ru1 Ru2 37.3(5)
C2 C1 Ru1 C21 -33.3(8)
C6 C1 Ru1 C21 -145.9(5)
C9 C1 Ru1 C21 94.5(5)
C2 C1 Ru1 C22 75.8(10)
C6 C1 Ru1 C22 -36.8(9)
C9 C1 Ru1 C22 -156.4(7)
C2 C1 Ru1 C9 -127.7(9)
C6 C1 Ru1 C9 119.7(7)
C2 C1 Ru1 C7 149.6(8)
C6 C1 Ru1 C7 37.0(5)
C9 C1 Ru1 C7 -82.6(5)
C2 C1 Ru1 C8 -167.8(8)
C6 C1 Ru1 C8 79.6(5)
C9 C1 Ru1 C8 -40.0(4)
C2 C1 Ru1 C6 112.6(9)
C9 C1 Ru1 C6 -119.7(7)
C2 C1 Ru1 Ru2 -131.2(6)
C6 C1 Ru1 Ru2 116.2(4)
C9 C1 Ru1 Ru2 -3.5(5)
O4 C24 Ru2 C23 -31(12)
O4 C24 Ru2 N1 74(12)
O4 C24 Ru2 C20 -132(12)
O4 C24 Ru2 C15 158(12)
O4 C24 Ru2 C19 -167(12)
O4 C24 Ru2 Ru1 12(14)
O3 C23 Ru2 C24 -69(19)
O3 C23 Ru2 N1 -164(19)
O3 C23 Ru2 C20 30(19)
O3 C23 Ru2 C15 86(19)
O3 C23 Ru2 C19 25(19)
O3 C23 Ru2 Ru1 116(19)
C14 N1 Ru2 C24 -21.7(7)
C10 N1 Ru2 C24 153.9(6)
C14 N1 Ru2 C23 74.6(7)
C10 N1 Ru2 C23 -109.8(6)
C14 N1 Ru2 C20 -134.7(8)
C10 N1 Ru2 C20 40.9(9)
C14 N1 Ru2 C15 -127.0(7)
C10 N1 Ru2 C15 48.6(6)
C14 N1 Ru2 C19 -112.4(7)
C10 N1 Ru2 C19 63.2(6)
C14 N1 Ru2 Ru1 151.3(7)
C10 N1 Ru2 Ru1 -33.2(5)
C19 C20 Ru2 C24 -77.6(6)
C19 C20 Ru2 C23 -174.4(6)
C19 C20 Ru2 N1 34.3(9)
C19 C20 Ru2 C15 26.0(5)
C19 C20 Ru2 Ru1 107.0(5)
C19 C15 Ru2 C24 67.0(6)
C8 C15 Ru2 C24 -163.5(5)
C16 C15 Ru2 C24 -35.6(7)
C19 C15 Ru2 C23 -87.5(10)
C8 C15 Ru2 C23 41.9(11)
C16 C15 Ru2 C23 169.9(9)
C19 C15 Ru2 N1 158.6(5)
C8 C15 Ru2 N1 -71.9(5)
C16 C15 Ru2 N1 56.0(6)
C19 C15 Ru2 C20 -25.3(5)
C8 C15 Ru2 C20 104.1(5)
C16 C15 Ru2 C20 -127.9(7)
C8 C15 Ru2 C19 129.5(7)
C16 C15 Ru2 C19 -102.6(8)
C19 C15 Ru2 Ru1 -117.4(5)
C8 C15 Ru2 Ru1 12.1(4)
C16 C15 Ru2 Ru1 140.0(6)
C20 C19 Ru2 C24 104.5(6)
C15 C19 Ru2 C24 -117.5(5)
C18 C19 Ru2 C24 -18.3(8)
C20 C19 Ru2 C23 8.0(8)
C15 C19 Ru2 C23 146.0(6)
C18 C19 Ru2 C23 -114.9(8)
C20 C19 Ru2 N1 -162.2(5)
C15 C19 Ru2 N1 -24.3(6)
C18 C19 Ru2 N1 74.9(8)
C15 C19 Ru2 C20 138.0(8)
C18 C19 Ru2 C20 -122.8(10)
C20 C19 Ru2 C15 -138.0(8)
C18 C19 Ru2 C15 99.2(9)
C20 C19 Ru2 Ru1 -75.4(5)
C15 C19 Ru2 Ru1 62.6(5)
C18 C19 Ru2 Ru1 161.7(7)
C21 Ru1 Ru2 C24 -3(2)
C22 Ru1 Ru2 C24 -92(2)
C9 Ru1 Ru2 C24 100(2)
C7 Ru1 Ru2 C24 161(2)
C8 Ru1 Ru2 C24 138(2)
C6 Ru1 Ru2 C24 140(2)
C1 Ru1 Ru2 C24 102(2)
C21 Ru1 Ru2 C23 40.9(5)
C22 Ru1 Ru2 C23 -48.2(5)
C9 Ru1 Ru2 C23 144.2(4)
C7 Ru1 Ru2 C23 -154.9(4)
C8 Ru1 Ru2 C23 -177.4(4)
C6 Ru1 Ru2 C23 -176.0(4)
C1 Ru1 Ru2 C23 146.4(4)
C21 Ru1 Ru2 N1 -66.1(3)
C22 Ru1 Ru2 N1 -155.2(4)
C9 Ru1 Ru2 N1 37.3(3)
C7 Ru1 Ru2 N1 98.1(3)
C8 Ru1 Ru2 N1 75.6(3)
C6 Ru1 Ru2 N1 77.0(3)
C1 Ru1 Ru2 N1 39.4(3)
C21 Ru1 Ru2 C20 141.2(4)
C22 Ru1 Ru2 C20 52.1(4)
C9 Ru1 Ru2 C20 -115.5(3)
C7 Ru1 Ru2 C20 -54.6(3)
C8 Ru1 Ru2 C20 -77.1(4)
C6 Ru1 Ru2 C20 -75.7(4)
C1 Ru1 Ru2 C20 -113.3(3)
C21 Ru1 Ru2 C15 -150.5(4)
C22 Ru1 Ru2 C15 120.4(4)
C9 Ru1 Ru2 C15 -47.1(3)
C7 Ru1 Ru2 C15 13.7(3)
C8 Ru1 Ru2 C15 -8.7(3)
C6 Ru1 Ru2 C15 -7.4(3)
C1 Ru1 Ru2 C15 -45.0(3)
C21 Ru1 Ru2 C19 176.3(4)
C22 Ru1 Ru2 C19 87.2(4)
C9 Ru1 Ru2 C19 -80.4(3)
C7 Ru1 Ru2 C19 -19.5(3)
C8 Ru1 Ru2 C19 -42.0(3)
C6 Ru1 Ru2 C19 -40.6(3)
C1 Ru1 Ru2 C19 -78.2(3)
O6 C46 Ru3 C45 113(20)
O6 C46 Ru3 C33 -72(20)
O6 C46 Ru3 C32 -97(20)
O6 C46 Ru3 C31 -49(20)
O6 C46 Ru3 C25 -34(20)
O6 C46 Ru3 C30 -11(20)
O6 C46 Ru3 Ru4 -146(20)
O5 C45 Ru3 C46 42(24)
O5 C45 Ru3 C33 -114(23)
O5 C45 Ru3 C32 -110(24)
O5 C45 Ru3 C31 -143(24)
O5 C45 Ru3 C25 154(23)
O5 C45 Ru3 C30 180(100)
O5 C45 Ru3 Ru4 -48(24)
C32 C33 Ru3 C46 -150.8(5)
C25 C33 Ru3 C46 95.5(6)
C34 C33 Ru3 C46 -31.3(7)
C32 C33 Ru3 C45 4(2)
C25 C33 Ru3 C45 -109(2)
C34 C33 Ru3 C45 123.9(19)
C25 C33 Ru3 C32 -113.7(7)
C34 C33 Ru3 C32 119.5(8)
C32 C33 Ru3 C31 36.5(5)
C25 C33 Ru3 C31 -77.2(5)
C34 C33 Ru3 C31 156.0(7)
C32 C33 Ru3 C25 113.7(7)
C34 C33 Ru3 C25 -126.8(8)
C32 C33 Ru3 C30 76.9(5)
C25 C33 Ru3 C30 -36.8(5)
C34 C33 Ru3 C30 -163.6(7)
C32 C33 Ru3 Ru4 -64.0(4)
C25 C33 Ru3 Ru4 -177.7(5)
C34 C33 Ru3 Ru4 55.5(5)
C31 C32 Ru3 C46 158.8(6)
C33 C32 Ru3 C46 41.6(7)
C39 C32 Ru3 C46 -76.2(9)
C31 C32 Ru3 C45 -61.5(8)
C33 C32 Ru3 C45 -178.8(6)
C39 C32 Ru3 C45 63.5(9)
C31 C32 Ru3 C33 117.3(7)
C39 C32 Ru3 C33 -117.7(9)
C33 C32 Ru3 C31 -117.3(7)
C39 C32 Ru3 C31 125.0(9)
C31 C32 Ru3 C25 78.4(5)
C33 C32 Ru3 C25 -38.9(5)
C39 C32 Ru3 C25 -156.6(8)
C31 C32 Ru3 C30 37.4(5)
C33 C32 Ru3 C30 -79.8(5)
C39 C32 Ru3 C30 162.4(8)
C31 C32 Ru3 Ru4 -142.0(5)
C33 C32 Ru3 Ru4 100.7(5)
C39 C32 Ru3 Ru4 -17.1(6)
C32 C31 Ru3 C46 -64.0(15)
C30 C31 Ru3 C46 51.2(14)
C32 C31 Ru3 C45 134.9(6)
C30 C31 Ru3 C45 -109.9(6)
C32 C31 Ru3 C33 -38.2(5)
C30 C31 Ru3 C33 77.0(5)
C30 C31 Ru3 C32 115.2(7)
C32 C31 Ru3 C25 -80.5(5)
C30 C31 Ru3 C25 34.7(4)
C32 C31 Ru3 C30 -115.2(7)
C32 C31 Ru3 Ru4 32.7(5)
C30 C31 Ru3 Ru4 147.9(4)
C26 C25 Ru3 C46 33.2(8)
C30 C25 Ru3 C46 150.3(5)
C33 C25 Ru3 C46 -93.5(5)
C26 C25 Ru3 C45 -74.2(10)
C30 C25 Ru3 C45 43.0(9)
C33 C25 Ru3 C45 159.2(7)
C26 C25 Ru3 C33 126.6(10)
C30 C25 Ru3 C33 -116.2(7)
C26 C25 Ru3 C32 166.6(8)
C30 C25 Ru3 C32 -76.3(5)
C33 C25 Ru3 C32 40.0(5)
C26 C25 Ru3 C31 -151.7(8)
C30 C25 Ru3 C31 -34.5(5)
C33 C25 Ru3 C31 81.7(5)
C26 C25 Ru3 C30 -117.2(9)
C33 C25 Ru3 C30 116.2(7)
C26 C25 Ru3 Ru4 129.0(7)
C30 C25 Ru3 Ru4 -113.9(4)
C33 C25 Ru3 Ru4 2.3(5)
C31 C30 Ru3 C46 -162.2(5)
C29 C30 Ru3 C46 68.8(10)
C25 C30 Ru3 C46 -41.0(7)
C31 C30 Ru3 C45 84.1(6)
C29 C30 Ru3 C45 -44.9(10)
C25 C30 Ru3 C45 -154.6(5)
C31 C30 Ru3 C33 -82.8(5)
C29 C30 Ru3 C33 148.2(9)
C25 C30 Ru3 C33 38.4(5)
C31 C30 Ru3 C32 -38.6(5)
C29 C30 Ru3 C32 -167.6(9)
C25 C30 Ru3 C32 82.6(5)
C29 C30 Ru3 C31 -129.0(10)
C25 C30 Ru3 C31 121.2(7)
C31 C30 Ru3 C25 -121.2(7)
C29 C30 Ru3 C25 109.8(10)
C31 C30 Ru3 Ru4 -38.1(5)
C29 C30 Ru3 Ru4 -167.1(7)
C25 C30 Ru3 Ru4 83.2(5)
O8 C48 Ru4 C47 98(19)
O8 C48 Ru4 C44 -164(19)
O8 C48 Ru4 N2 -9(19)
O8 C48 Ru4 C43 -128(19)
O8 C48 Ru4 C39 -94(19)
O8 C48 Ru4 Ru3 45(21)
O7 C47 Ru4 C48 87(11)
O7 C47 Ru4 C44 -13(11)
O7 C47 Ru4 N2 -180(100)
O7 C47 Ru4 C43 -9(12)
O7 C47 Ru4 C39 -65(12)
O7 C47 Ru4 Ru3 -100(11)
C43 C44 Ru4 C48 79.0(6)
C43 C44 Ru4 C47 175.2(6)
C43 C44 Ru4 N2 -34.1(10)
C43 C44 Ru4 C39 -24.4(5)
C43 C44 Ru4 Ru3 -105.2(5)
C38 N2 Ru4 C48 22.9(8)
C34 N2 Ru4 C48 -152.9(6)
C38 N2 Ru4 C47 -72.8(8)
C34 N2 Ru4 C47 111.4(6)
C38 N2 Ru4 C44 137.6(9)
C34 N2 Ru4 C44 -38.2(10)
C38 N2 Ru4 C43 114.7(7)
C34 N2 Ru4 C43 -61.1(6)
C38 N2 Ru4 C39 128.5(8)
C34 N2 Ru4 C39 -47.3(6)
C38 N2 Ru4 Ru3 -150.0(7)
C34 N2 Ru4 Ru3 34.2(5)
C39 C43 Ru4 C48 116.1(6)
C44 C43 Ru4 C48 -104.2(6)
C42 C43 Ru4 C48 15.7(8)
C39 C43 Ru4 C47 -146.4(6)
C44 C43 Ru4 C47 -6.7(8)
C42 C43 Ru4 C47 113.2(8)
C39 C43 Ru4 C44 -139.7(8)
C42 C43 Ru4 C44 119.9(10)
C39 C43 Ru4 N2 23.5(6)
C44 C43 Ru4 N2 163.2(5)
C42 C43 Ru4 N2 -76.9(8)
C44 C43 Ru4 C39 139.7(8)
C42 C43 Ru4 C39 -100.4(9)
C39 C43 Ru4 Ru3 -62.8(5)
C44 C43 Ru4 Ru3 76.9(5)
C42 C43 Ru4 Ru3 -163.2(7)
C43 C39 Ru4 C48 -68.8(6)
C32 C39 Ru4 C48 161.9(5)
C40 C39 Ru4 C48 35.6(8)
C43 C39 Ru4 C47 81.7(12)
C32 C39 Ru4 C47 -47.6(12)
C40 C39 Ru4 C47 -173.9(9)
C43 C39 Ru4 C44 25.0(5)
C32 C39 Ru4 C44 -104.3(5)
C40 C39 Ru4 C44 129.4(8)
C43 C39 Ru4 N2 -159.4(5)
C32 C39 Ru4 N2 71.3(5)
C40 C39 Ru4 N2 -55.0(7)
C32 C39 Ru4 C43 -129.3(8)
C40 C39 Ru4 C43 104.4(9)
C43 C39 Ru4 Ru3 116.9(5)
C32 C39 Ru4 Ru3 -12.3(4)
C40 C39 Ru4 Ru3 -138.6(7)
C46 Ru3 Ru4 C48 11.0(19)
C45 Ru3 Ru4 C48 99.5(19)
C33 Ru3 Ru4 C48 -92.1(19)
C32 Ru3 Ru4 C48 -131.1(19)
C31 Ru3 Ru4 C48 -152.4(19)
C25 Ru3 Ru4 C48 -93.6(19)
C30 Ru3 Ru4 C48 -131.6(19)
C46 Ru3 Ru4 C47 -42.3(5)
C45 Ru3 Ru4 C47 46.2(5)
C33 Ru3 Ru4 C47 -145.4(4)
C32 Ru3 Ru4 C47 175.7(4)
C31 Ru3 Ru4 C47 154.3(4)
C25 Ru3 Ru4 C47 -146.9(4)
C30 Ru3 Ru4 C47 175.2(4)
C46 Ru3 Ru4 C44 -139.9(4)
C45 Ru3 Ru4 C44 -51.3(4)
C33 Ru3 Ru4 C44 117.0(4)
C32 Ru3 Ru4 C44 78.1(4)
C31 Ru3 Ru4 C44 56.8(3)
C25 Ru3 Ru4 C44 115.5(4)
C30 Ru3 Ru4 C44 77.6(4)
C46 Ru3 Ru4 N2 65.7(4)
C45 Ru3 Ru4 N2 154.2(4)
C33 Ru3 Ru4 N2 -37.5(3)
C32 Ru3 Ru4 N2 -76.4(3)
C31 Ru3 Ru4 N2 -97.7(3)
C25 Ru3 Ru4 N2 -38.9(3)
C30 Ru3 Ru4 N2 -76.9(3)
C46 Ru3 Ru4 C43 -176.3(4)
C45 Ru3 Ru4 C43 -87.7(4)
C33 Ru3 Ru4 C43 80.6(3)
C32 Ru3 Ru4 C43 41.7(3)
C31 Ru3 Ru4 C43 20.3(3)
C25 Ru3 Ru4 C43 79.1(3)
C30 Ru3 Ru4 C43 41.2(3)
C46 Ru3 Ru4 C39 151.2(4)
C45 Ru3 Ru4 C39 -120.2(4)
C33 Ru3 Ru4 C39 48.1(3)
C32 Ru3 Ru4 C39 9.2(3)
C31 Ru3 Ru4 C39 -12.2(3)
C25 Ru3 Ru4 C39 46.6(3)
C30 Ru3 Ru4 C39 8.7(3)
